data_4002737
loop_
_publ_author_name
'Minemawari, Hiromi'
'Tanaka, Mutsuo'
'Tsuzuki, Seiji'
'Inoue, Satoru'
'Yamada, Toshikazu'
'Kumai, Reiji'
'Shimoi, Yukihiro'
'Hasegawa, Tatsuo'

_publ_section_title
;
 Enhanced Layered-Herringbone Packing due to Long Alkyl Chain Substitution
 in Solution-Processable Organic Semiconductors
;
_journal_issue 3
_journal_name_full 'Chemistry of Materials'
_journal_page_first 1245
_journal_paper_doi 10.1021/acs.chemmater.6b04628
_journal_volume 29
_journal_year 2017
_chemical_formula_moiety 'C18 H16 S2'
_chemical_formula_sum 'C18 H16 S2'
_chemical_formula_weight 296.44
_space_group_crystal_system monoclinic
_space_group_IT_number 14
_space_group_name_Hall '-P 2yab'
_space_group_name_H-M_alt 'P 1 21/a 1'
_symmetry_space_group_name_Hall '-P 2yab'
_symmetry_space_group_name_H-M 'P 1 21/a 1'
_atom_sites_solution_hydrogens geom
_atom_sites_solution_primary direct
_atom_sites_solution_secondary difmap
_cell_angle_alpha 90.0000
_cell_angle_beta 108.8381(15)
_cell_angle_gamma 90.0000
_cell_formula_units_Z 2
_cell_length_a 7.8271(4)
_cell_length_b 8.3402(4)
_cell_length_c 12.3259(7)
_cell_measurement_reflns_used 4498
_cell_measurement_temperature 300
_cell_measurement_theta_max 27.43
_cell_measurement_theta_min 3.00
_cell_volume 761.53(7)
_computing_cell_refinement 'RAPID AUTO'
_computing_data_collection 'RAPID AUTO (Rigaku, ????)'
_computing_data_reduction 'RAPID AUTO'
_computing_molecular_graphics 'CrystalStructure 4.1'
_computing_publication_material 'CrystalStructure 4.1 (Rigaku, 2014)'
_computing_structure_refinement 'SHELXL97 (Sheldrick, 2008)'
_computing_structure_solution 'SIR92 (Altomare, et al., 1994)'
_diffrn_ambient_temperature 300
_diffrn_detector_area_resol_mean 10.000
_diffrn_measured_fraction_theta_full 0.996
_diffrn_measured_fraction_theta_max 0.995
_diffrn_measurement_device_type 'Rigaku R-AXIS RAPID'
_diffrn_measurement_method \w
_diffrn_radiation_type 'Mo K\a'
_diffrn_radiation_wavelength 0.70930
_diffrn_reflns_av_R_equivalents 0.0311
_diffrn_reflns_Laue_measured_fraction_full 0.996
_diffrn_reflns_Laue_measured_fraction_max 0.995
_diffrn_reflns_limit_h_max 10
_diffrn_reflns_limit_h_min -9
_diffrn_reflns_limit_k_max 10
_diffrn_reflns_limit_k_min -10
_diffrn_reflns_limit_l_max 15
_diffrn_reflns_limit_l_min -15
_diffrn_reflns_number 7217
_diffrn_reflns_point_group_measured_fraction_full 0.996
_diffrn_reflns_point_group_measured_fraction_max 0.995
_diffrn_reflns_theta_full 25.187
_diffrn_reflns_theta_max 27.398
_diffrn_reflns_theta_min 2.996
_diffrn_standards_number 0
_exptl_absorpt_coefficient_mu 0.336
_exptl_absorpt_correction_T_max 0.967
_exptl_absorpt_correction_T_min 0.746
_exptl_absorpt_correction_type multi-scan
_exptl_absorpt_process_details 'ABSCOR (Rigaku, 1995)'
_exptl_crystal_colour colorless
_exptl_crystal_density_diffrn 1.293
_exptl_crystal_density_method 'not measured'
_exptl_crystal_description platelet
_exptl_crystal_F_000 312.00
_exptl_crystal_size_max 0.25
_exptl_crystal_size_mid 0.2
_exptl_crystal_size_min 0.05
_refine_diff_density_max 0.26
_refine_diff_density_min -0.19
_refine_ls_extinction_coef 0.018(6)
_refine_ls_extinction_method SHELXL
_refine_ls_goodness_of_fit_ref 1.101
_refine_ls_hydrogen_treatment constr
_refine_ls_number_parameters 92
_refine_ls_number_reflns 1725
_refine_ls_number_restraints 0
_refine_ls_R_factor_all 0.0835
_refine_ls_R_factor_gt 0.0446
_refine_ls_shift/su_max 0.000
_refine_ls_structure_factor_coef Fsqd
_refine_ls_weighting_details 'w = 1/[\s^2^(Fo^2^)+(0.0690P)^2^+0.1256P] where P=(Fo^2^+2Fc^2^)/3'
_refine_ls_weighting_scheme calc
_refine_ls_wR_factor_gt 0.1225
_refine_ls_wR_factor_ref 0.1479
_reflns_number_gt 1020
_reflns_number_total 1725
_reflns_threshold_expression F^2^>2.0\s(F^2^)
_cod_data_source_file cm6b04628_si_006.cif
_cod_data_source_block diC2-BTBT
_cod_original_cell_volume 761.53(6)
_cod_database_code 4002737

loop_
_symmetry_equiv_pos_site_id
_space_group_symop_operation_xyz
1 +X,+Y,+Z
2 1/2-X,1/2+Y,-Z
3 -X,-Y,-Z
4 1/2+X,1/2-Y,+Z

loop_
_atom_site_label
_atom_site_type_symbol
_atom_site_fract_x
_atom_site_fract_y
_atom_site_fract_z
_atom_site_U_iso_or_equiv
_atom_site_adp_type
_atom_site_occupancy
_atom_site_site_symmetry_multiplicity
_atom_site_calc_flag
_atom_site_refinement_flags
S1 S 0.31007(9) 0.62999(8) 0.55075(6) 0.0730(3) Uani 1 4 d .
C1 C 0.0239(4) 0.5977(4) 0.3473(3) 0.0807(8) Uani 1 4 d .
C2 C -0.0447(4) 0.5365(4) 0.2382(3) 0.0907(9) Uani 1 4 d .
C3 C 0.0697(4) 0.4509(4) 0.1922(3) 0.0889(9) Uani 1 4 d .
C4 C 0.2476(4) 0.4226(3) 0.2528(2) 0.0750(7) Uani 1 4 d .
C5 C 0.3183(3) 0.4815(3) 0.3644(2) 0.0604(6) Uani 1 4 d .
C6 C 0.2041(3) 0.5697(3) 0.4100(2) 0.0646(6) Uani 1 4 d .
C7 C 0.4922(3) 0.4646(3) 0.4485(2) 0.0585(6) Uani 1 4 d .
C8 C -0.2465(5) 0.5589(6) 0.1698(4) 0.1297(15) Uani 1 4 d .
C9 C -0.2787(7) 0.6578(6) 0.0736(4) 0.1518(18) Uani 1 4 d .
H1 H -0.04923 0.65692 0.3787 0.0969 Uiso 1 4 calc R
H2 H 0.02327 0.41176 0.11775 0.1067 Uiso 1 4 calc R
H3 H 0.32012 0.36494 0.21995 0.0899 Uiso 1 4 calc R
H4A H -0.2996 0.45457 0.14509 0.1557 Uiso 1 4 calc R
H5B H -0.30684 0.60428 0.22016 0.1557 Uiso 1 4 calc R
H6B H -0.40635 0.66631 0.03539 0.1821 Uiso 1 4 calc R
H7C H -0.22949 0.76235 0.09726 0.1821 Uiso 1 4 calc R
H8A H -0.22223 0.61248 0.02211 0.1821 Uiso 1 4 calc R

loop_
_atom_site_aniso_label
_atom_site_aniso_U_11
_atom_site_aniso_U_22
_atom_site_aniso_U_33
_atom_site_aniso_U_12
_atom_site_aniso_U_13
_atom_site_aniso_U_23
S1 0.0728(5) 0.0770(5) 0.0751(5) 0.0116(3) 0.0320(4) -0.0078(3)
C1 0.0706(17) 0.0842(18) 0.087(2) 0.0096(14) 0.0254(15) 0.0037(16)
C2 0.0710(17) 0.106(2) 0.088(2) 0.0029(16) 0.0154(16) 0.0144(18)
C3 0.088(2) 0.103(2) 0.0664(17) -0.0083(17) 0.0112(15) -0.0025(16)
C4 0.0810(18) 0.0774(16) 0.0671(16) -0.0005(14) 0.0247(14) -0.0038(13)
C5 0.0672(14) 0.0542(12) 0.0620(14) -0.0034(11) 0.0240(12) 0.0030(10)
C6 0.0630(14) 0.0601(13) 0.0737(16) 0.0014(11) 0.0263(12) 0.0066(11)
C7 0.0666(14) 0.0515(12) 0.0631(14) 0.0019(10) 0.0287(12) 0.0013(10)
C8 0.099(3) 0.175(4) 0.098(3) 0.013(3) 0.007(2) 0.031(3)
C9 0.120(3) 0.184(5) 0.141(4) 0.030(3) 0.029(3) 0.034(3)

loop_
_atom_type_symbol
_atom_type_description
_atom_type_scat_dispersion_real
_atom_type_scat_dispersion_imag
_atom_type_scat_source
H H 0.0000 0.0000
;
International Tables for Crystallography
(Vol. C, Table 6.1.1.4)
;
C C 0.0033 0.0016
;
International Tables for Crystallography
(Vol. C, Tables 4.2.6.8 and 6.1.1.4)
;
S S 0.1246 0.1234
;
International Tables for Crystallography
(Vol. C, Tables 4.2.6.8 and 6.1.1.4)
;

loop_
_geom_angle_atom_site_label_1
_geom_angle_atom_site_label_2
_geom_angle_atom_site_label_3
_geom_angle
_geom_angle_publ_flag
_geom_angle_site_symmetry_1
_geom_angle_site_symmetry_3
C6 S1 C7 90.64(12) yes . 3_666
C2 C1 C6 119.1(3) yes . .
C1 C2 C3 119.1(3) yes . .
C1 C2 C8 119.8(3) yes . .
C3 C2 C8 121.1(3) yes . .
C2 C3 C4 122.5(3) yes . .
C3 C4 C5 119.1(3) yes . .
C4 C5 C6 118.5(2) yes . .
C4 C5 C7 131.5(3) yes . .
C6 C5 C7 110.0(2) yes . .
S1 C6 C1 125.3(2) yes . .
S1 C6 C5 112.93(17) yes . .
C1 C6 C5 121.8(2) yes . .
S1 C7 C5 133.5(2) yes 3_666 .
S1 C7 C7 112.28(16) yes 3_666 3_666
C5 C7 C7 114.2(2) yes . 3_666
C2 C8 C9 114.0(4) yes . .
C2 C1 H1 120.443 no . .
C6 C1 H1 120.455 no . .
C2 C3 H2 118.765 no . .
C4 C3 H2 118.763 no . .
C3 C4 H3 120.468 no . .
C5 C4 H3 120.473 no . .
C2 C8 H4A 108.757 no . .
C2 C8 H5B 108.755 no . .
C9 C8 H4A 108.751 no . .
C9 C8 H5B 108.756 no . .
H4A C8 H5B 107.651 no . .
C8 C9 H6B 109.469 no . .
C8 C9 H7C 109.466 no . .
C8 C9 H8A 109.473 no . .
H6B C9 H7C 109.469 no . .
H6B C9 H8A 109.475 no . .
H7C C9 H8A 109.475 no . .

loop_
_geom_bond_atom_site_label_1
_geom_bond_atom_site_label_2
_geom_bond_distance
_geom_bond_publ_flag
_geom_bond_site_symmetry_2
S1 C6 1.738(3) yes .
S1 C7 1.734(3) yes 3_666
C1 C2 1.375(4) yes .
C1 C6 1.392(3) yes .
C2 C3 1.400(5) yes .
C2 C8 1.543(5) yes .
C3 C4 1.372(4) yes .
C4 C5 1.396(4) yes .
C5 C6 1.407(4) yes .
C5 C7 1.427(3) yes .
C7 C7 1.369(3) yes 3_666
C8 C9 1.398(7) yes .
C1 H1 0.930 no .
C3 H2 0.930 no .
C4 H3 0.930 no .
C8 H4A 0.970 no .
C8 H5B 0.970 no .
C9 H6B 0.960 no .
C9 H7C 0.960 no .
C9 H8A 0.960 no .

loop_
_geom_contact_atom_site_label_1
_geom_contact_atom_site_label_2
_geom_contact_distance
_geom_contact_publ_flag
_geom_contact_site_symmetry_2
S1 C4 3.554(3) no 3_666
C1 C4 2.806(5) no .
C1 C9 3.475(5) no .
C2 C5 2.802(4) no .
C3 C6 2.734(4) no .
C3 C9 3.158(6) no .
S1 C4 3.568(3) no 2_556
S1 C5 3.373(2) no 2_556
C4 S1 3.568(3) no 2_546
C5 S1 3.373(2) no 2_546
S1 H1 2.9334 no .
S1 H3 3.3294 no 3_666
C1 H2 3.2246 no .
C1 H4A 3.1574 no .
C1 H5B 2.5569 no .
C1 H7C 3.3715 no .
C2 H3 3.2655 no .
C2 H6B 3.2960 no .
C2 H7C 2.6523 no .
C2 H8A 2.6523 no .
C3 H1 3.2382 no .
C3 H4A 2.7584 no .
C3 H5B 3.3312 no .
C3 H7C 3.4396 no .
C3 H8A 2.8875 no .
C5 H1 3.2826 no .
C5 H2 3.2219 no .
C6 H3 3.2560 no .
C7 H3 2.8269 no .
C8 H1 2.6677 no .
C8 H2 2.6930 no .
C9 H2 3.0431 no .
H1 H4A 3.3668 no .
H1 H5B 2.3521 no .
H1 H7C 3.4113 no .
H2 H3 2.2908 no .
H2 H4A 2.6791 no .
H2 H5B 3.5991 no .
H2 H7C 3.4935 no .
H2 H8A 2.5341 no .
H4A H6B 2.2171 no .
H4A H7C 2.7289 no .
H4A H8A 2.2342 no .
H5B H6B 2.2171 no .
H5B H7C 2.2342 no .
H5B H8A 2.7288 no .
S1 H1 3.4346 no 3_566
S1 H1 3.2213 no 4_565
S1 H5B 3.4406 no 3_566
C1 H5B 3.4249 no 4_565
C2 H3 3.4966 no 4_455
C2 H5B 3.5718 no 4_565
C3 H3 3.3620 no 4_455
C3 H6B 3.5805 no 2_445
C3 H7C 3.2783 no 4_565
C3 H8A 3.2739 no 3_565
C4 H4A 3.3875 no 4_555
C4 H7C 3.2914 no 4_565
C4 H8A 3.3421 no 3_565
C5 H1 3.1755 no 4_565
C6 H1 3.0911 no 4_565
C6 H5B 3.5700 no 4_565
C7 H1 3.2723 no 2_546
C7 H1 3.2600 no 4_565
C8 H3 3.5978 no 4_455
C8 H6B 3.5872 no 3_465
C9 H2 3.2862 no 2_455
C9 H2 3.5971 no 3_565
C9 H3 3.5318 no 3_565
C9 H6B 3.4283 no 4_565
H1 S1 3.4346 no 3_566
H1 S1 3.2213 no 4_465
H1 C5 3.1755 no 4_465
H1 C6 3.0911 no 4_465
H1 C7 3.2723 no 2_556
H1 C7 3.2600 no 4_465
H2 C9 3.2862 no 2_445
H2 C9 3.5971 no 3_565
H2 H2 3.1689 no 3_565
H2 H3 3.2763 no 4_455
H2 H4A 3.3270 no 4_555
H2 H6B 2.7341 no 2_445
H2 H7C 3.1509 no 2_445
H2 H7C 3.3929 no 4_565
H2 H8A 3.4829 no 2_445
H2 H8A 2.6780 no 3_565
H3 C2 3.4966 no 4_555
H3 C3 3.3620 no 4_555
H3 C8 3.5978 no 4_555
H3 C9 3.5318 no 3_565
H3 H2 3.2763 no 4_555
H3 H4A 3.4703 no 1_655
H3 H4A 2.8761 no 4_555
H3 H5B 3.5362 no 1_655
H3 H6B 3.4352 no 3_565
H3 H7C 3.4236 no 4_565
H3 H8A 2.8369 no 3_565
H4A C4 3.3875 no 4_455
H4A H2 3.3270 no 4_455
H4A H3 3.4703 no 1_455
H4A H3 2.8761 no 4_455
H4A H6B 2.8206 no 3_465
H4A H7C 3.4618 no 2_445
H4A H8A 3.5558 no 2_445
H5B S1 3.4406 no 3_566
H5B C1 3.4249 no 4_465
H5B C2 3.5718 no 4_465
H5B C6 3.5700 no 4_465
H5B H3 3.5362 no 1_455
H5B H7C 3.3525 no 4_465
H6B C3 3.5805 no 2_455
H6B C8 3.5872 no 3_465
H6B C9 3.4283 no 4_465
H6B H2 2.7341 no 2_455
H6B H3 3.4352 no 3_565
H6B H4A 2.8206 no 3_465
H6B H6B 3.1273 no 3_465
H6B H7C 2.9289 no 4_465
H6B H8A 3.0467 no 4_465
H7C C3 3.2783 no 4_465
H7C C4 3.2914 no 4_465
H7C H2 3.1509 no 2_455
H7C H2 3.3929 no 4_465
H7C H3 3.4236 no 4_465
H7C H4A 3.4618 no 2_455
H7C H5B 3.3525 no 4_565
H7C H6B 2.9289 no 4_565
H7C H8A 3.2367 no 2_455
H8A C3 3.2739 no 3_565
H8A C4 3.3421 no 3_565
H8A H2 3.4829 no 2_455
H8A H2 2.6780 no 3_565
H8A H3 2.8369 no 3_565
H8A H4A 3.5558 no 2_455
H8A H6B 3.0467 no 4_565
H8A H7C 3.2367 no 2_445

loop_
_geom_torsion_atom_site_label_1
_geom_torsion_atom_site_label_2
_geom_torsion_atom_site_label_3
_geom_torsion_atom_site_label_4
_geom_torsion
_geom_torsion_publ_flag
_geom_torsion_site_symmetry_1
_geom_torsion_site_symmetry_3
_geom_torsion_site_symmetry_4
C6 S1 C7 C5 179.8(2) no . 3_666 3_666
C6 S1 C7 C7 1.02(17) no . 3_666 .
C7 S1 C6 C1 176.7(2) no 3_666 . .
C7 S1 C6 C5 -0.87(18) no 3_666 . .
C2 C1 C6 S1 -176.9(2) no . . .
C2 C1 C6 C5 0.4(4) no . . .
C6 C1 C2 C3 -1.4(5) no . . .
C6 C1 C2 C8 176.9(2) no . . .
C1 C2 C3 C4 1.4(5) no . . .
C1 C2 C8 C9 113.4(4) no . . .
C3 C2 C8 C9 -68.3(5) no . . .
C8 C2 C3 C4 -176.9(3) no . . .
C2 C3 C4 C5 -0.2(5) no . . .
C3 C4 C5 C6 -0.8(4) no . . .
C3 C4 C5 C7 176.5(3) no . . .
C4 C5 C6 S1 178.4(2) no . . .
C4 C5 C6 C1 0.7(4) no . . .
C4 C5 C7 S1 1.6(4) no . . 3_666
C4 C5 C7 C7 -177.2(3) no . . 3_666
C6 C5 C7 S1 179.1(2) no . . 3_666
C6 C5 C7 C7 0.3(3) no . . 3_666
C7 C5 C6 S1 0.5(3) no . . .
C7 C5 C6 C1 -177.2(2) no . . .
S1 C7 C7 S1 -180.00(12) no 3_666 3_666 .
S1 C7 C7 C5 0.9(2) no 3_666 3_666 3_666
C5 C7 C7 S1 -0.9(3) no . 3_666 .
C5 C7 C7 C5 180.00(18) no . 3_666 3_666
